data_4116158
loop_
_publ_author_name
'Kasani Aparna'
'Robert McDonald'
'Ronald G. Cavell'

_publ_section_title
;
 Carbon-Carbon Double Bond Formation Reactions of the Unique Spirocyclic
 Aluminum Bis(iminophosphorano) Methandiide Complex: Insertion of
 Heteroallenes into Aluminum-Carbon Bonds
;
_journal_name_full 'Journal of the American Chemical Society'
_journal_page_first 9314
_journal_page_last 9315
_journal_paper_doi 10.1021/ja001445q
_journal_volume 122
_journal_year 2000
_chemical_formula_sum 'C55 H80 Al2 N4 P2 Si2'
_chemical_formula_weight 969.31
_chemical_name_systematic
; 
 ? 
;
_space_group_IT_number 2
_symmetry_cell_setting triclinic
_symmetry_space_group_name_Hall '-P 1'
_symmetry_space_group_name_H-M 'P -1'
_atom_sites_solution_hydrogens geom
_atom_sites_solution_primary direct
_atom_sites_solution_secondary difmap
_audit_creation_method SHELXL-97
_cell_angle_alpha 91.0447(13)
_cell_angle_beta 101.9669(13)
_cell_angle_gamma 109.6232(12)
_cell_formula_units_Z 2
_cell_length_a 12.4477(9)
_cell_length_b 13.2048(9)
_cell_length_c 18.2357(13)
_cell_measurement_reflns_used 8192
_cell_measurement_temperature 193(2)
_cell_volume 2749.4(3)
_computing_cell_refinement 'Bruker SMART'
_computing_data_collection 'Bruker SMART'
_computing_data_reduction 'Bruker SHELXTL'
_computing_molecular_graphics 'Bruker SHELXTL'
_computing_publication_material 'Bruker SHELXTL'
_computing_structure_refinement 'SHELXL-97 (Sheldrick, 1997)'
_computing_structure_solution 'SHELXS-97 (Sheldrick, 1990)'
_diffrn_ambient_temperature 193(2)
_diffrn_measured_fraction_theta_full 0.986
_diffrn_measured_fraction_theta_max 0.986
_diffrn_measurement_device_type 'CCD area detector'
_diffrn_measurement_method 'phi and omega scans'
_diffrn_radiation_monochromator graphite
_diffrn_radiation_source 'fine-focus sealed tube'
_diffrn_radiation_type MoK\a
_diffrn_radiation_wavelength 0.71073
_diffrn_reflns_av_R_equivalents 0.0254
_diffrn_reflns_av_sigmaI/netI 0.0485
_diffrn_reflns_limit_h_max 15
_diffrn_reflns_limit_h_min -15
_diffrn_reflns_limit_k_max 16
_diffrn_reflns_limit_k_min -16
_diffrn_reflns_limit_l_max 21
_diffrn_reflns_limit_l_min -22
_diffrn_reflns_number 17573
_diffrn_reflns_theta_full 25.72
_diffrn_reflns_theta_max 25.72
_diffrn_reflns_theta_min 1.15
_exptl_absorpt_coefficient_mu 0.193
_exptl_absorpt_correction_T_max 0.9746
_exptl_absorpt_correction_T_min 0.9440
_exptl_absorpt_correction_type integration
_exptl_crystal_colour colorless
_exptl_crystal_density_diffrn 1.171
_exptl_crystal_description prism
_exptl_crystal_F_000 1044
_exptl_crystal_size_max 0.28
_exptl_crystal_size_mid 0.24
_exptl_crystal_size_min 0.24
_refine_diff_density_max 0.572
_refine_diff_density_min -0.435
_refine_diff_density_rms 0.062
_refine_ls_extinction_method none
_refine_ls_goodness_of_fit_ref 1.045
_refine_ls_hydrogen_treatment mixed
_refine_ls_matrix_type full
_refine_ls_number_parameters 587
_refine_ls_number_reflns 10340
_refine_ls_number_restraints 0
_refine_ls_restrained_S_all 1.045
_refine_ls_R_factor_all 0.0625
_refine_ls_R_factor_gt 0.0466
_refine_ls_shift/su_max 0.006
_refine_ls_shift/su_mean 0.001
_refine_ls_structure_factor_coef Fsqd
_refine_ls_weighting_details 'calc w=1/[\s^2^(Fo^2^)+(0.0885P)^2^+0.0000P] where P=(Fo^2^+2Fc^2^)/3'
_refine_ls_weighting_scheme calc
_refine_ls_wR_factor_gt 0.1322
_refine_ls_wR_factor_ref 0.1428
_reflns_number_gt 7937
_reflns_number_total 10340
_reflns_threshold_expression >2sigma(I)
_cod_data_source_file ja001445q_2.cif
_cod_data_source_block rgc9926
_cod_database_code 4116158

loop_
_symmetry_equiv_pos_as_xyz
'x, y, z'
'-x, -y, -z'

loop_
_atom_site_label
_atom_site_type_symbol
_atom_site_fract_x
_atom_site_fract_y
_atom_site_fract_z
_atom_site_U_iso_or_equiv
_atom_site_adp_type
_atom_site_occupancy
_atom_site_symmetry_multiplicity
_atom_site_calc_flag
_atom_site_refinement_flags
P1 P 0.27285(5) -0.32738(4) 0.29657(3) 0.02157(14) Uani 1 1 d .
P2 P 0.11630(5) -0.21224(4) 0.36164(3) 0.02223(14) Uani 1 1 d .
Si1 Si 0.20913(6) -0.56900(5) 0.24969(4) 0.03007(17) Uani 1 1 d .
Si2 Si 0.20654(6) 0.01620(5) 0.44246(4) 0.03183(17) Uani 1 1 d .
Al1 Al 0.16678(6) -0.40202(5) 0.13670(4) 0.02556(17) Uani 1 1 d .
Al2 Al 0.09708(6) -0.03656(5) 0.26804(4) 0.02674(17) Uani 1 1 d .
N1 N 0.22364(15) -0.43401(14) 0.23744(10) 0.0253(4) Uani 1 1 d .
N2 N 0.14065(15) -0.08325(14) 0.36642(10) 0.0251(4) Uani 1 1 d .
N3 N 0.17827(15) -0.25620(14) 0.15991(10) 0.0224(4) Uani 1 1 d .
N4 N 0.06216(15) -0.16882(14) 0.20854(10) 0.0227(4) Uani 1 1 d .
C1 C 0.17411(18) -0.25643(16) 0.29222(12) 0.0221(5) Uani 1 1 d .
C2 C 0.13711(17) -0.22617(16) 0.21735(12) 0.0218(5) Uani 1 1 d .
C3 C -0.0019(2) -0.4854(2) 0.10524(15) 0.0386(6) Uani 1 1 d .
H3A H -0.0133 -0.5613 0.0926 0.046 Uiso 1 1 calc R
H3B H -0.0365 -0.4565 0.0610 0.046 Uiso 1 1 calc R
H3C H -0.0398 -0.4799 0.1464 0.046 Uiso 1 1 calc R
C4 C 0.2734(2) -0.4156(2) 0.07283(14) 0.0363(6) Uani 1 1 d .
H4A H 0.2627 -0.4920 0.0631 0.044 Uiso 1 1 calc R
H4B H 0.3547 -0.3759 0.0989 0.044 Uiso 1 1 calc R
H4C H 0.2553 -0.3857 0.0249 0.044 Uiso 1 1 calc R
C5 C -0.0409(2) 0.0082(2) 0.26341(16) 0.0409(6) Uani 1 1 d .
H5A H -0.0174 0.0765 0.2948 0.049 Uiso 1 1 calc R
H5B H -0.1010 -0.0475 0.2820 0.049 Uiso 1 1 calc R
H5C H -0.0726 0.0177 0.2112 0.049 Uiso 1 1 calc R
C6 C 0.2352(2) 0.0707(2) 0.24250(16) 0.0441(7) Uani 1 1 d .
H6A H 0.2547 0.1399 0.2718 0.053 Uiso 1 1 calc R
H6B H 0.2178 0.0800 0.1887 0.053 Uiso 1 1 calc R
H6C H 0.3018 0.0453 0.2543 0.053 Uiso 1 1 calc R
C11 C 0.40863(18) -0.23429(17) 0.28009(12) 0.0247(5) Uani 1 1 d .
C12 C 0.4758(2) -0.2690(2) 0.24057(14) 0.0332(5) Uani 1 1 d .
H12 H 0.4492 -0.3420 0.2200 0.040 Uiso 1 1 calc R
C13 C 0.5816(2) -0.1973(2) 0.23093(17) 0.0456(7) Uani 1 1 d .
H13 H 0.6262 -0.2210 0.2026 0.055 Uiso 1 1 calc R
C14 C 0.6219(2) -0.0930(2) 0.26203(18) 0.0493(8) Uani 1 1 d .
H14 H 0.6946 -0.0445 0.2555 0.059 Uiso 1 1 calc R
C15 C 0.5571(2) -0.0574(2) 0.30317(16) 0.0428(7) Uani 1 1 d .
H15 H 0.5860 0.0151 0.3254 0.051 Uiso 1 1 calc R
C16 C 0.4502(2) -0.12762(18) 0.31171(13) 0.0313(5) Uani 1 1 d .
H16 H 0.4052 -0.1031 0.3392 0.038 Uiso 1 1 calc R
C17 C 0.0781(3) -0.6411(2) 0.28728(18) 0.0497(7) Uani 1 1 d .
H17A H 0.0083 -0.6330 0.2553 0.060 Uiso 1 1 calc R
H17B H 0.0889 -0.6103 0.3387 0.060 Uiso 1 1 calc R
H17C H 0.0681 -0.7179 0.2876 0.060 Uiso 1 1 calc R
C18 C 0.3431(2) -0.5838(2) 0.30983(16) 0.0436(7) Uani 1 1 d .
H18A H 0.4113 -0.5460 0.2894 0.052 Uiso 1 1 calc R
H18B H 0.3334 -0.6606 0.3103 0.052 Uiso 1 1 calc R
H18C H 0.3549 -0.5526 0.3613 0.052 Uiso 1 1 calc R
C19 C 0.1851(3) -0.6452(2) 0.15721(16) 0.0475(7) Uani 1 1 d .
H19A H 0.1154 -0.6404 0.1230 0.057 Uiso 1 1 calc R
H19B H 0.1738 -0.7211 0.1645 0.057 Uiso 1 1 calc R
H19C H 0.2535 -0.6142 0.1355 0.057 Uiso 1 1 calc R
C21 C 0.31567(19) -0.36848(17) 0.38886(12) 0.0246(5) Uani 1 1 d .
C22 C 0.2313(2) -0.44029(18) 0.42143(13) 0.0314(5) Uani 1 1 d .
H22 H 0.1507 -0.4614 0.3973 0.038 Uiso 1 1 calc R
C23 C 0.2648(2) -0.4807(2) 0.48849(15) 0.0399(6) Uani 1 1 d .
H23 H 0.2073 -0.5296 0.5102 0.048 Uiso 1 1 calc R
C24 C 0.3820(3) -0.4499(2) 0.52401(15) 0.0428(7) Uani 1 1 d .
H24 H 0.4047 -0.4781 0.5699 0.051 Uiso 1 1 calc R
C25 C 0.4661(2) -0.3788(2) 0.49329(14) 0.0380(6) Uani 1 1 d .
H25 H 0.5463 -0.3573 0.5183 0.046 Uiso 1 1 calc R
C26 C 0.4337(2) -0.33832(18) 0.42572(13) 0.0287(5) Uani 1 1 d .
H26 H 0.4921 -0.2899 0.4044 0.034 Uiso 1 1 calc R
C27 C 0.1574(2) -0.0239(2) 0.53106(15) 0.0427(6) Uani 1 1 d .
H27A H 0.0717 -0.0484 0.5209 0.051 Uiso 1 1 calc R
H27B H 0.1907 0.0382 0.5692 0.051 Uiso 1 1 calc R
H27C H 0.1841 -0.0826 0.5495 0.051 Uiso 1 1 calc R
C28 C 0.1687(2) 0.1394(2) 0.42026(16) 0.0433(7) Uani 1 1 d .
H28A H 0.0835 0.1206 0.4097 0.052 Uiso 1 1 calc R
H28B H 0.1975 0.1679 0.3761 0.052 Uiso 1 1 calc R
H28C H 0.2052 0.1943 0.4634 0.052 Uiso 1 1 calc R
C29 C 0.3701(2) 0.0637(2) 0.46029(19) 0.0517(8) Uani 1 1 d .
H29A H 0.3969 0.0029 0.4724 0.062 Uiso 1 1 calc R
H29B H 0.4040 0.1201 0.5026 0.062 Uiso 1 1 calc R
H29C H 0.3951 0.0931 0.4152 0.062 Uiso 1 1 calc R
C31 C 0.1678(2) -0.24618(18) 0.45516(13) 0.0276(5) Uani 1 1 d .
C32 C 0.0896(2) -0.3059(2) 0.49600(14) 0.0379(6) Uani 1 1 d .
H32 H 0.0084 -0.3352 0.4730 0.045 Uiso 1 1 calc R
C33 C 0.1288(3) -0.3232(2) 0.57014(15) 0.0480(7) Uani 1 1 d .
H33 H 0.0745 -0.3646 0.5974 0.058 Uiso 1 1 calc R
C34 C 0.2458(3) -0.2808(2) 0.60415(15) 0.0470(7) Uani 1 1 d .
H34 H 0.2724 -0.2923 0.6550 0.056 Uiso 1 1 calc R
C35 C 0.3252(2) -0.2213(2) 0.56415(14) 0.0380(6) Uani 1 1 d .
H35 H 0.4062 -0.1927 0.5876 0.046 Uiso 1 1 calc R
C36 C 0.2873(2) -0.20328(18) 0.49088(13) 0.0293(5) Uani 1 1 d .
H36 H 0.3423 -0.1616 0.4642 0.035 Uiso 1 1 calc R
C41 C -0.04012(19) -0.28603(18) 0.34235(12) 0.0260(5) Uani 1 1 d .
C42 C -0.0849(2) -0.39296(19) 0.31256(13) 0.0338(6) Uani 1 1 d .
H42 H -0.0343 -0.4266 0.2992 0.041 Uiso 1 1 calc R
C43 C -0.2040(2) -0.4512(2) 0.30215(15) 0.0477(8) Uani 1 1 d .
H43 H -0.2348 -0.5247 0.2821 0.057 Uiso 1 1 calc R
C44 C -0.2770(2) -0.4015(3) 0.32113(17) 0.0539(9) Uani 1 1 d .
H44 H -0.3586 -0.4407 0.3130 0.065 Uiso 1 1 calc R
C45 C -0.2332(2) -0.2965(3) 0.35152(16) 0.0492(8) Uani 1 1 d .
H45 H -0.2842 -0.2633 0.3650 0.059 Uiso 1 1 calc R
C46 C -0.1148(2) -0.2383(2) 0.36267(14) 0.0362(6) Uani 1 1 d .
H46 H -0.0846 -0.1655 0.3843 0.043 Uiso 1 1 calc R
C51 C 0.20233(19) -0.17682(17) 0.10171(12) 0.0251(5) Uani 1 1 d .
H51 H 0.1676 -0.1210 0.1110 0.030 Uiso 1 1 calc R
C52 C 0.1477(2) -0.22624(19) 0.02047(12) 0.0303(5) Uani 1 1 d .
H52A H 0.0621 -0.2613 0.0141 0.036 Uiso 1 1 calc R
H52B H 0.1800 -0.2824 0.0094 0.036 Uiso 1 1 calc R
C53 C 0.1724(2) -0.1403(2) -0.03495(14) 0.0384(6) Uani 1 1 d .
H53A H 0.1329 -0.0884 -0.0275 0.046 Uiso 1 1 calc R
H53B H 0.1401 -0.1751 -0.0871 0.046 Uiso 1 1 calc R
C54 C 0.3040(2) -0.0798(2) -0.02368(15) 0.0430(7) Uani 1 1 d .
H54A H 0.3420 -0.1300 -0.0375 0.052 Uiso 1 1 calc R
H54B H 0.3173 -0.0210 -0.0574 0.052 Uiso 1 1 calc R
C55 C 0.3592(2) -0.0324(2) 0.05716(15) 0.0404(6) Uani 1 1 d .
H55A H 0.3281 0.0243 0.0691 0.048 Uiso 1 1 calc R
H55B H 0.4449 0.0019 0.0632 0.048 Uiso 1 1 calc R
C56 C 0.3344(2) -0.11865(19) 0.11208(14) 0.0315(5) Uani 1 1 d .
H56A H 0.3684 -0.0846 0.1644 0.038 Uiso 1 1 calc R
H56B H 0.3720 -0.1717 0.1035 0.038 Uiso 1 1 calc R
C61 C -0.03049(18) -0.19842(17) 0.13636(12) 0.0258(5) Uani 1 1 d .
H61 H -0.0111 -0.2482 0.1036 0.031 Uiso 1 1 calc R
C62 C -0.0391(2) -0.10329(19) 0.09132(13) 0.0323(5) Uani 1 1 d .
H62A H -0.0600 -0.0528 0.1217 0.039 Uiso 1 1 calc R
H62B H 0.0378 -0.0636 0.0801 0.039 Uiso 1 1 calc R
C63 C -0.1313(2) -0.1437(2) 0.01805(14) 0.0391(6) Uani 1 1 d .
H63A H -0.1357 -0.0816 -0.0104 0.047 Uiso 1 1 calc R
H63B H -0.1086 -0.1917 -0.0131 0.047 Uiso 1 1 calc R
C64 C -0.2506(2) -0.2049(2) 0.03315(16) 0.0480(7) Uani 1 1 d .
H64A H -0.3085 -0.2327 -0.0152 0.058 Uiso 1 1 calc R
H64B H -0.2763 -0.1555 0.0609 0.058 Uiso 1 1 calc R
C65 C -0.2450(2) -0.2989(2) 0.07930(16) 0.0436(7) Uani 1 1 d .
H65A H -0.2287 -0.3526 0.0489 0.052 Uiso 1 1 calc R
H65B H -0.3219 -0.3346 0.0917 0.052 Uiso 1 1 calc R
C66 C -0.14999(19) -0.26117(19) 0.15228(14) 0.0326(6) Uani 1 1 d .
H66A H -0.1713 -0.2145 0.1855 0.039 Uiso 1 1 calc R
H66B H -0.1452 -0.3247 0.1789 0.039 Uiso 1 1 calc R
C10S C -0.4859(5) 0.4321(5) 0.1110(4) 0.160(3) Uani 1 1 d .
H10A H -0.4611 0.4939 0.1488 0.193 Uiso 1 1 calc R
H10B H -0.5714 0.3983 0.0999 0.193 Uiso 1 1 calc R
H10C H -0.4611 0.4567 0.0648 0.193 Uiso 1 1 calc R
C11S C -0.4358(4) 0.3583(3) 0.1381(2) 0.0830(12) Uani 1 1 d .
C12S C -0.3237(4) 0.3696(4) 0.1333(2) 0.0887(15) Uani 1 1 d .
H12S H -0.2807 0.4289 0.1102 0.106 Uiso 1 1 calc R
C13S C -0.2738(4) 0.2980(4) 0.1607(3) 0.1019(17) Uani 1 1 d .
H13S H -0.1959 0.3078 0.1572 0.122 Uiso 1 1 calc R
C14S C -0.3331(4) 0.2127(4) 0.1930(2) 0.0906(14) Uani 1 1 d .
H14S H -0.2980 0.1616 0.2113 0.109 Uiso 1 1 calc R
C15S C -0.4454(3) 0.2000(3) 0.1992(2) 0.0785(12) Uani 1 1 d .
H15S H -0.4871 0.1399 0.2223 0.094 Uiso 1 1 calc R
C16S C -0.4973(3) 0.2708(3) 0.1734(2) 0.0816(12) Uani 1 1 d .
H16S H -0.5741 0.2619 0.1789 0.098 Uiso 1 1 calc R

loop_
_atom_site_aniso_label
_atom_site_aniso_U_11
_atom_site_aniso_U_22
_atom_site_aniso_U_33
_atom_site_aniso_U_23
_atom_site_aniso_U_13
_atom_site_aniso_U_12
P1 0.0219(3) 0.0213(3) 0.0224(3) 0.0021(2) 0.0042(2) 0.0090(2)
P2 0.0215(3) 0.0228(3) 0.0235(3) 0.0027(2) 0.0072(2) 0.0077(2)
Si1 0.0356(4) 0.0216(3) 0.0327(4) 0.0016(3) 0.0050(3) 0.0114(3)
Si2 0.0307(3) 0.0286(3) 0.0353(4) -0.0061(3) 0.0060(3) 0.0105(3)
Al1 0.0284(4) 0.0243(3) 0.0240(4) 0.0001(3) 0.0040(3) 0.0105(3)
Al2 0.0298(4) 0.0223(3) 0.0314(4) 0.0042(3) 0.0100(3) 0.0113(3)
N1 0.0279(10) 0.0218(9) 0.0261(10) 0.0018(7) 0.0034(8) 0.0101(8)
N2 0.0257(9) 0.0216(9) 0.0275(10) 0.0000(7) 0.0075(8) 0.0067(7)
N3 0.0241(9) 0.0235(9) 0.0229(10) 0.0039(7) 0.0087(8) 0.0102(7)
N4 0.0228(9) 0.0223(9) 0.0246(10) 0.0040(7) 0.0063(7) 0.0092(7)
C1 0.0212(10) 0.0246(11) 0.0226(11) 0.0021(8) 0.0063(9) 0.0099(9)
C2 0.0208(10) 0.0188(10) 0.0250(12) 0.0039(8) 0.0065(9) 0.0051(8)
C3 0.0367(14) 0.0363(14) 0.0374(15) -0.0013(11) 0.0009(11) 0.0102(11)
C4 0.0437(14) 0.0395(14) 0.0310(14) 0.0011(11) 0.0073(11) 0.0221(12)
C5 0.0454(15) 0.0408(15) 0.0442(16) 0.0004(12) 0.0100(12) 0.0253(12)
C6 0.0526(16) 0.0293(13) 0.0506(17) 0.0062(12) 0.0229(13) 0.0077(12)
C11 0.0215(10) 0.0268(11) 0.0244(12) 0.0036(9) 0.0023(9) 0.0082(9)
C12 0.0260(12) 0.0386(13) 0.0387(14) 0.0046(11) 0.0085(10) 0.0150(10)
C13 0.0317(14) 0.0605(18) 0.0555(18) 0.0140(14) 0.0201(13) 0.0232(13)
C14 0.0246(13) 0.0532(18) 0.065(2) 0.0167(15) 0.0125(13) 0.0052(12)
C15 0.0333(14) 0.0334(14) 0.0491(17) 0.0043(12) 0.0025(12) -0.0004(11)
C16 0.0305(12) 0.0315(12) 0.0312(13) 0.0033(10) 0.0066(10) 0.0102(10)
C17 0.0533(17) 0.0283(14) 0.0618(19) 0.0035(13) 0.0173(14) 0.0042(12)
C18 0.0530(16) 0.0362(14) 0.0456(16) 0.0027(12) 0.0024(13) 0.0256(12)
C19 0.0682(19) 0.0315(14) 0.0432(17) -0.0029(12) 0.0057(14) 0.0223(13)
C21 0.0305(12) 0.0231(11) 0.0229(11) 0.0004(9) 0.0049(9) 0.0134(9)
C22 0.0334(13) 0.0300(12) 0.0321(13) 0.0035(10) 0.0085(10) 0.0121(10)
C23 0.0525(16) 0.0348(14) 0.0370(15) 0.0115(11) 0.0145(12) 0.0181(12)
C24 0.0562(17) 0.0471(15) 0.0303(14) 0.0119(12) 0.0050(12) 0.0271(13)
C25 0.0416(14) 0.0408(14) 0.0334(14) 0.0018(11) -0.0011(11) 0.0223(12)
C26 0.0293(12) 0.0304(12) 0.0278(12) 0.0014(9) 0.0030(10) 0.0143(10)
C27 0.0522(16) 0.0476(16) 0.0353(15) -0.0050(12) 0.0098(13) 0.0268(13)
C28 0.0511(16) 0.0322(13) 0.0475(17) -0.0040(12) 0.0116(13) 0.0156(12)
C29 0.0369(15) 0.0390(15) 0.069(2) -0.0164(14) 0.0040(14) 0.0061(12)
C31 0.0305(12) 0.0316(12) 0.0244(12) 0.0021(9) 0.0088(9) 0.0143(10)
C32 0.0337(13) 0.0488(15) 0.0340(14) 0.0117(11) 0.0122(11) 0.0151(11)
C33 0.0515(17) 0.0675(19) 0.0335(15) 0.0185(13) 0.0203(13) 0.0247(15)
C34 0.0588(18) 0.0606(18) 0.0265(14) 0.0097(12) 0.0074(13) 0.0280(15)
C35 0.0397(14) 0.0405(14) 0.0341(14) -0.0025(11) 0.0002(11) 0.0194(12)
C36 0.0317(12) 0.0280(12) 0.0301(13) -0.0017(9) 0.0070(10) 0.0130(10)
C41 0.0248(11) 0.0299(12) 0.0231(12) 0.0074(9) 0.0076(9) 0.0079(9)
C42 0.0333(13) 0.0319(13) 0.0319(13) 0.0095(10) 0.0070(10) 0.0057(10)
C43 0.0428(16) 0.0429(15) 0.0372(16) 0.0140(12) 0.0013(12) -0.0068(12)
C44 0.0252(14) 0.076(2) 0.0452(17) 0.0227(16) 0.0060(12) -0.0016(14)
C45 0.0283(14) 0.080(2) 0.0451(17) 0.0180(15) 0.0150(12) 0.0214(14)
C46 0.0298(13) 0.0454(15) 0.0360(14) 0.0073(11) 0.0108(11) 0.0142(11)
C51 0.0294(12) 0.0258(11) 0.0235(12) 0.0055(9) 0.0093(9) 0.0119(9)
C52 0.0334(13) 0.0342(13) 0.0253(12) 0.0032(10) 0.0085(10) 0.0132(10)
C53 0.0500(16) 0.0455(15) 0.0277(13) 0.0109(11) 0.0134(11) 0.0238(13)
C54 0.0566(17) 0.0415(15) 0.0347(15) 0.0115(12) 0.0226(13) 0.0143(13)
C55 0.0421(15) 0.0368(14) 0.0421(16) 0.0097(11) 0.0191(12) 0.0076(11)
C56 0.0304(12) 0.0323(12) 0.0313(13) 0.0031(10) 0.0099(10) 0.0087(10)
C61 0.0260(11) 0.0275(11) 0.0252(12) 0.0052(9) 0.0038(9) 0.0118(9)
C62 0.0350(13) 0.0305(12) 0.0337(14) 0.0108(10) 0.0088(10) 0.0131(10)
C63 0.0484(15) 0.0376(14) 0.0338(14) 0.0110(11) 0.0031(12) 0.0213(12)
C64 0.0405(15) 0.0509(17) 0.0471(17) 0.0091(13) -0.0083(13) 0.0192(13)
C65 0.0330(13) 0.0407(15) 0.0464(17) 0.0071(12) -0.0041(12) 0.0064(11)
C66 0.0257(12) 0.0354(13) 0.0349(14) 0.0107(10) 0.0045(10) 0.0093(10)
C10S 0.112(5) 0.124(5) 0.209(8) 0.023(5) 0.009(5) 0.010(4)
C11S 0.089(3) 0.064(2) 0.069(3) 0.0043(19) -0.002(2) 0.004(2)
C12S 0.082(3) 0.089(3) 0.063(3) -0.021(2) 0.045(2) -0.028(2)
C13S 0.093(3) 0.094(3) 0.106(4) -0.046(3) 0.051(3) 0.002(3)
C14S 0.088(3) 0.096(3) 0.061(3) -0.029(2) 0.025(2) -0.006(2)
C15S 0.071(3) 0.093(3) 0.048(2) 0.0182(19) 0.0117(18) 0.000(2)
C16S 0.056(2) 0.088(3) 0.070(3) 0.020(2) 0.0106(18) -0.011(2)

loop_
_atom_type_symbol
_atom_type_description
_atom_type_scat_dispersion_real
_atom_type_scat_dispersion_imag
_atom_type_scat_source
C C 0.0033 0.0016 'International Tables Vol C Tables 4.2.6.8 and 6.1.1.4'
H H 0.0000 0.0000 'International Tables Vol C Tables 4.2.6.8 and 6.1.1.4'
N N 0.0061 0.0033 'International Tables Vol C Tables 4.2.6.8 and 6.1.1.4'
Al Al 0.0645 0.0514 'International Tables Vol C Tables 4.2.6.8 and 6.1.1.4'
Si Si 0.0817 0.0704 'International Tables Vol C Tables 4.2.6.8 and 6.1.1.4'
P P 0.1023 0.0942 'International Tables Vol C Tables 4.2.6.8 and 6.1.1.4'

loop_
_geom_angle_atom_site_label_1
_geom_angle_atom_site_label_2
_geom_angle_atom_site_label_3
_geom_angle
N1 P1 C1 113.44(10)
N1 P1 C21 107.35(10)
C1 P1 C21 113.61(10)
N1 P1 C11 110.67(10)
C1 P1 C11 107.57(10)
C21 P1 C11 103.80(10)
N2 P2 C1 113.34(10)
N2 P2 C31 108.05(10)
C1 P2 C31 113.67(10)
N2 P2 C41 109.79(10)
C1 P2 C41 108.61(10)
C31 P2 C41 102.85(10)
N1 Si1 C19 110.25(11)
N1 Si1 C17 112.23(11)
C19 Si1 C17 105.03(14)
N1 Si1 C18 112.98(11)
C19 Si1 C18 105.70(13)
C17 Si1 C18 110.16(14)
N2 Si2 C27 114.11(11)
N2 Si2 C28 110.06(11)
C27 Si2 C28 105.33(12)
N2 Si2 C29 111.69(12)
C27 Si2 C29 110.37(14)
C28 Si2 C29 104.66(13)
N3 Al1 N1 98.54(8)
N3 Al1 C3 105.75(10)
N1 Al1 C3 108.28(10)
N3 Al1 C4 113.87(10)
N1 Al1 C4 108.69(9)
C3 Al1 C4 119.58(11)
N4 Al2 N2 98.53(8)
N4 Al2 C6 107.63(10)
N2 Al2 C6 110.12(10)
N4 Al2 C5 113.36(10)
N2 Al2 C5 109.50(10)
C6 Al2 C5 116.25(12)
P1 N1 Si1 131.72(11)
P1 N1 Al1 111.41(9)
Si1 N1 Al1 116.82(10)
P2 N2 Si2 130.82(11)
P2 N2 Al2 111.51(10)
Si2 N2 Al2 117.51(10)
C2 N3 C51 115.90(17)
C2 N3 Al1 122.93(13)
C51 N3 Al1 119.04(14)
C2 N4 C61 115.39(17)
C2 N4 Al2 122.13(14)
C61 N4 Al2 120.35(13)
C2 C1 P2 114.32(15)
C2 C1 P1 113.50(16)
P2 C1 P1 132.15(12)
N3 C2 N4 123.60(18)
N3 C2 C1 118.54(18)
N4 C2 C1 117.87(19)
C12 C11 C16 119.2(2)
C12 C11 P1 121.13(17)
C16 C11 P1 119.54(18)
C11 C12 C13 120.3(2)
C14 C13 C12 120.2(3)
C13 C14 C15 120.4(2)
C16 C15 C14 119.8(2)
C15 C16 C11 120.1(2)
C26 C21 C22 118.6(2)
C26 C21 P1 120.99(17)
C22 C21 P1 120.06(17)
C23 C22 C21 120.4(2)
C24 C23 C22 120.1(2)
C25 C24 C23 120.4(2)
C24 C25 C26 120.1(2)
C25 C26 C21 120.4(2)
C32 C31 C36 118.3(2)
C32 C31 P2 121.02(18)
C36 C31 P2 120.34(17)
C33 C32 C31 120.7(2)
C34 C33 C32 120.2(3)
C33 C34 C35 119.8(2)
C36 C35 C34 120.5(2)
C35 C36 C31 120.4(2)
C42 C41 C46 119.3(2)
C42 C41 P2 120.29(18)
C46 C41 P2 120.18(18)
C41 C42 C43 120.1(3)
C44 C43 C42 119.6(3)
C45 C44 C43 120.6(3)
C44 C45 C46 120.2(3)
C45 C46 C41 120.2(3)
N3 C51 C52 114.29(17)
N3 C51 C56 110.30(17)
C52 C51 C56 110.22(19)
C51 C52 C53 111.20(19)
C52 C53 C54 110.9(2)
C55 C54 C53 111.4(2)
C54 C55 C56 111.6(2)
C55 C56 C51 110.64(19)
N4 C61 C66 109.97(18)
N4 C61 C62 115.23(18)
C66 C61 C62 109.60(18)
C63 C62 C61 110.36(19)
C64 C63 C62 111.0(2)
C63 C64 C65 110.4(2)
C64 C65 C66 111.7(2)
C61 C66 C65 111.3(2)
C10S C11S C12S 121.1(5)
C10S C11S C16S 120.4(5)
C12S C11S C16S 118.5(4)
C13S C12S C11S 121.2(4)
C14S C13S C12S 120.7(5)
C13S C14S C15S 119.4(5)
C16S C15S C14S 121.5(4)
C15S C16S C11S 118.7(4)

loop_
_geom_bond_atom_site_label_1
_geom_bond_atom_site_label_2
_geom_bond_distance
P1 N1 1.6162(18)
P1 C1 1.769(2)
P1 C21 1.807(2)
P1 C11 1.813(2)
P2 N2 1.6241(18)
P2 C1 1.759(2)
P2 C31 1.813(2)
P2 C41 1.815(2)
Si1 N1 1.7536(18)
Si1 C19 1.864(3)
Si1 C17 1.866(3)
Si1 C18 1.868(3)
Si2 N2 1.7488(19)
Si2 C27 1.868(3)
Si2 C28 1.869(3)
Si2 C29 1.872(3)
Al1 N3 1.9150(18)
Al1 N1 1.9349(19)
Al1 C3 1.968(2)
Al1 C4 1.986(3)
Al2 N4 1.9084(19)
Al2 N2 1.9377(19)
Al2 C6 1.975(3)
Al2 C5 1.983(3)
N3 C2 1.364(3)
N3 C51 1.509(3)
N4 C2 1.374(3)
N4 C61 1.505(3)
C1 C2 1.456(3)
C11 C12 1.386(3)
C11 C16 1.393(3)
C12 C13 1.388(3)
C13 C14 1.364(4)
C14 C15 1.388(4)
C15 C16 1.384(3)
C21 C26 1.399(3)
C21 C22 1.401(3)
C22 C23 1.384(3)
C23 C24 1.383(4)
C24 C25 1.376(4)
C25 C26 1.389(3)
C31 C32 1.390(3)
C31 C36 1.406(3)
C32 C33 1.390(3)
C33 C34 1.373(4)
C34 C35 1.387(4)
C35 C36 1.375(3)
C41 C42 1.385(3)
C41 C46 1.388(3)
C42 C43 1.392(3)
C43 C44 1.378(5)
C44 C45 1.366(4)
C45 C46 1.383(4)
C51 C52 1.527(3)
C51 C56 1.532(3)
C52 C53 1.530(3)
C53 C54 1.530(4)
C54 C55 1.515(4)
C55 C56 1.527(3)
C61 C66 1.531(3)
C61 C62 1.535(3)
C62 C63 1.521(3)
C63 C64 1.518(4)
C64 C65 1.524(3)
C65 C66 1.532(3)
C10S C11S 1.371(7)
C11S C12S 1.374(6)
C11S C16S 1.404(5)
C12S C13S 1.346(7)
C13S C14S 1.343(6)
C14S C15S 1.381(6)
C15S C16S 1.345(6)

loop_
_geom_torsion_atom_site_label_1
_geom_torsion_atom_site_label_2
_geom_torsion_atom_site_label_3
_geom_torsion_atom_site_label_4
_geom_torsion
C1 P1 N1 Si1 -126.90(15)
C21 P1 N1 Si1 -0.55(19)
C11 P1 N1 Si1 112.09(15)
C1 P1 N1 Al1 50.56(14)
C21 P1 N1 Al1 176.92(10)
C11 P1 N1 Al1 -70.45(12)
C19 Si1 N1 P1 -164.49(16)
C17 Si1 N1 P1 78.81(19)
C18 Si1 N1 P1 -46.5(2)
C19 Si1 N1 Al1 18.16(16)
C17 Si1 N1 Al1 -98.54(15)
C18 Si1 N1 Al1 136.17(13)
N3 Al1 N1 P1 -7.59(12)
C3 Al1 N1 P1 -117.38(12)
C4 Al1 N1 P1 111.27(12)
N3 Al1 N1 Si1 170.29(11)
C3 Al1 N1 Si1 60.50(14)
C4 Al1 N1 Si1 -70.85(13)
C1 P2 N2 Si2 -125.39(14)
C31 P2 N2 Si2 1.52(18)
C41 P2 N2 Si2 112.97(15)
C1 P2 N2 Al2 49.74(13)
C31 P2 N2 Al2 176.65(10)
C41 P2 N2 Al2 -71.90(13)
C27 Si2 N2 P2 -44.56(19)
C28 Si2 N2 P2 -162.72(15)
C29 Si2 N2 P2 81.48(19)
C27 Si2 N2 Al2 140.54(12)
C28 Si2 N2 Al2 22.39(16)
C29 Si2 N2 Al2 -93.41(15)
N4 Al2 N2 P2 -6.87(12)
C6 Al2 N2 P2 -119.27(12)
C5 Al2 N2 P2 111.71(12)
N4 Al2 N2 Si2 168.98(11)
C6 Al2 N2 Si2 56.58(15)
C5 Al2 N2 Si2 -72.44(14)
N1 Al1 N3 C2 -47.63(17)
C3 Al1 N3 C2 64.19(18)
C4 Al1 N3 C2 -162.52(16)
N1 Al1 N3 C51 149.66(14)
C3 Al1 N3 C51 -98.51(16)
C4 Al1 N3 C51 34.77(17)
N2 Al2 N4 C2 -48.95(17)
C6 Al2 N4 C2 65.42(18)
C5 Al2 N4 C2 -164.58(17)
N2 Al2 N4 C61 148.42(15)
C6 Al2 N4 C61 -97.21(17)
C5 Al2 N4 C61 32.79(19)
N2 P2 C1 C2 -53.87(18)
C31 P2 C1 C2 -177.76(15)
C41 P2 C1 C2 68.43(17)
N2 P2 C1 P1 123.80(15)
C31 P2 C1 P1 -0.1(2)
C41 P2 C1 P1 -113.91(16)
N1 P1 C1 C2 -55.34(18)
C21 P1 C1 C2 -178.31(14)
C11 P1 C1 C2 67.40(17)
N1 P1 C1 P2 126.98(15)
C21 P1 C1 P2 4.0(2)
C11 P1 C1 P2 -110.28(16)
C51 N3 C2 N4 35.7(3)
Al1 N3 C2 N4 -127.48(17)
C51 N3 C2 C1 -144.38(18)
Al1 N3 C2 C1 52.4(2)
C61 N4 C2 N3 38.1(3)
Al2 N4 C2 N3 -125.36(18)
C61 N4 C2 C1 -141.82(19)
Al2 N4 C2 C1 54.7(2)
P2 C1 C2 N3 179.50(14)
P1 C1 C2 N3 1.4(2)
P2 C1 C2 N4 -0.6(2)
P1 C1 C2 N4 -178.72(14)
N1 P1 C11 C12 -19.9(2)
C1 P1 C11 C12 -144.33(18)
C21 P1 C11 C12 94.99(19)
N1 P1 C11 C16 164.26(16)
C1 P1 C11 C16 39.8(2)
C21 P1 C11 C16 -80.85(18)
C16 C11 C12 C13 -1.8(3)
P1 C11 C12 C13 -177.61(19)
C11 C12 C13 C14 1.8(4)
C12 C13 C14 C15 -0.4(4)
C13 C14 C15 C16 -1.0(4)
C14 C15 C16 C11 1.0(4)
C12 C11 C16 C15 0.4(3)
P1 C11 C16 C15 176.29(18)
N1 P1 C21 C26 109.67(19)
C1 P1 C21 C26 -124.07(19)
C11 P1 C21 C26 -7.6(2)
N1 P1 C21 C22 -63.9(2)
C1 P1 C21 C22 62.3(2)
C11 P1 C21 C22 178.84(18)
C26 C21 C22 C23 -0.3(3)
P1 C21 C22 C23 173.41(19)
C21 C22 C23 C24 0.3(4)
C22 C23 C24 C25 0.3(4)
C23 C24 C25 C26 -0.8(4)
C24 C25 C26 C21 0.8(4)
C22 C21 C26 C25 -0.2(3)
P1 C21 C26 C25 -173.87(18)
N2 P2 C31 C32 109.9(2)
C1 P2 C31 C32 -123.4(2)
C41 P2 C31 C32 -6.1(2)
N2 P2 C31 C36 -63.6(2)
C1 P2 C31 C36 63.1(2)
C41 P2 C31 C36 -179.70(19)
C36 C31 C32 C33 -0.4(4)
P2 C31 C32 C33 -174.1(2)
C31 C32 C33 C34 0.4(4)
C32 C33 C34 C35 -0.5(5)
C33 C34 C35 C36 0.7(4)
C34 C35 C36 C31 -0.8(4)
C32 C31 C36 C35 0.6(3)
P2 C31 C36 C35 174.35(18)
N2 P2 C41 C42 159.51(17)
C1 P2 C41 C42 35.1(2)
C31 P2 C41 C42 -85.67(19)
N2 P2 C41 C46 -25.4(2)
C1 P2 C41 C46 -149.85(19)
C31 P2 C41 C46 89.4(2)
C46 C41 C42 C43 1.0(3)
P2 C41 C42 C43 176.08(18)
C41 C42 C43 C44 0.5(4)
C42 C43 C44 C45 -1.4(4)
C43 C44 C45 C46 0.8(4)
C44 C45 C46 C41 0.6(4)
C42 C41 C46 C45 -1.5(4)
P2 C41 C46 C45 -176.65(19)
C2 N3 C51 C52 -129.9(2)
Al1 N3 C51 C52 34.0(2)
C2 N3 C51 C56 105.2(2)
Al1 N3 C51 C56 -90.89(19)
N3 C51 C52 C53 178.06(19)
C56 C51 C52 C53 -57.1(2)
C51 C52 C53 C54 55.8(3)
C52 C53 C54 C55 -54.6(3)
C53 C54 C55 C56 55.3(3)
C54 C55 C56 C51 -56.5(3)
N3 C51 C56 C55 -175.9(2)
C52 C51 C56 C55 57.0(3)
C2 N4 C61 C66 107.1(2)
Al2 N4 C61 C66 -89.16(19)
C2 N4 C61 C62 -128.4(2)
Al2 N4 C61 C62 35.3(3)
N4 C61 C62 C63 177.3(2)
C66 C61 C62 C63 -58.1(3)
C61 C62 C63 C64 59.3(3)
C62 C63 C64 C65 -57.2(3)
C63 C64 C65 C66 55.0(3)
N4 C61 C66 C65 -176.34(19)
C62 C61 C66 C65 56.0(3)
C64 C65 C66 C61 -55.1(3)
C10S C11S C12S C13S 179.2(5)
C16S C11S C12S C13S 0.8(6)
C11S C12S C13S C14S 0.7(7)
C12S C13S C14S C15S -1.3(6)
C13S C14S C15S C16S 0.4(6)
C14S C15S C16S C11S 1.2(6)
C10S C11S C16S C15S 179.9(5)
C12S C11S C16S C15S -1.7(6)
